data_7048993
loop_
_publ_author_name
'Bachmann, Michael'
'Fessler, Reto'
'Blacque, Olivier'
'Venkatesan, Koushik'

_publ_section_title
;
 Towards blue emitting monocyclometalated gold(iii) complexes - synthesis,
 characterization and photophysical investigations.
;
_journal_issue 21
_journal_name_full 'Dalton transactions (Cambridge, England : 2003)'
_journal_page_first 7320
_journal_page_last 7330
_journal_paper_doi 10.1039/c8dt05034a
_journal_volume 48
_journal_year 2019
_chemical_formula_moiety 'C44 H33 Au B F8 N'
_chemical_formula_sum 'C44 H33 Au B F8 N'
_chemical_formula_weight 935.49
_space_group_crystal_system monoclinic
_space_group_IT_number 14
_space_group_name_Hall '-P 2ybc'
_space_group_name_H-M_alt 'P 1 21/c 1'
_symmetry_space_group_name_Hall '-P 2ybc'
_symmetry_space_group_name_H-M 'P 1 21/c 1'
_atom_sites_solution_hydrogens geom
_atom_sites_solution_primary dual
_audit_creation_date 2018-09-20
_audit_creation_method
;
Olex2 1.2
(compiled 2018.05.29 svn.r3508 for OlexSys, GUI svn.r5506)
;
_audit_update_record
;
2018-09-24 deposited with the CCDC.
2019-02-12 downloaded from the CCDC.
;
_cell_angle_alpha 90
_cell_angle_beta 92.0020(10)
_cell_angle_gamma 90
_cell_formula_units_Z 4
_cell_length_a 12.19360(10)
_cell_length_b 14.5075(2)
_cell_length_c 21.3333(2)
_cell_measurement_reflns_used 28274
_cell_measurement_temperature 183(1)
_cell_measurement_theta_max 76.3990
_cell_measurement_theta_min 2.0460
_cell_volume 3771.53(7)
_computing_cell_refinement 'CrysAlisPro 1.171.39.13a (Rigaku OD, 2015)'
_computing_data_collection 'CrysAlisPro 1.171.39.13a (Rigaku OD, 2015)'
_computing_data_reduction 'CrysAlisPro 1.171.39.13a (Rigaku OD, 2015)'
_computing_molecular_graphics 'Olex2 (Dolomanov et al., 2009)'
_computing_publication_material 'Olex2 (Dolomanov et al., 2009)'
_computing_structure_refinement 'ShelXL (Sheldrick, 2015b)'
_computing_structure_solution 'ShelXT (Sheldrick, 2015a)'
_diffrn_ambient_environment N~2~
_diffrn_ambient_temperature 183(1)
_diffrn_detector 'CCD plate'
_diffrn_detector_area_resol_mean 10.3801
_diffrn_detector_type Atlas
_diffrn_measured_fraction_theta_full 1.000
_diffrn_measured_fraction_theta_max 1.000
_diffrn_measurement_details
;
List of Runs (angles in degrees, time in seconds):

  # Type    Start    End  Width  t~exp~   \w     \q     \k     \f   Frames
#--------------------------------------------------------------------------
  1  \w    -96.00  -2.00   1.00    3.00    --  -40.76 125.00 -30.00   94
  2  \w   -117.00 -14.00   1.00    3.00    --  -40.76 -37.00   0.00  103
  3  \w    -96.00  -2.00   1.00    3.00    --  -40.76 125.00 150.00   94
  4  \w   -125.00 -79.00   1.00    3.00    --  -40.76 -88.00  13.00   46
  5  \w    -49.00  35.00   1.00    3.00    --  -40.76  37.00   0.00   84
  6  \w    -49.00  35.00   1.00    3.00    --  -40.76  37.00 -30.00   84
  7  \w   -117.00 -14.00   1.00    3.00    --  -40.76 -37.00-180.00  103
  8  \w     39.00 143.00   1.00   12.00    --  113.00 -61.00  30.00  104
  9  \w     38.00  99.00   1.00   12.00    --  113.00 -45.00-180.00   61
 10  \w     34.00 147.00   1.00   12.00    --  113.00 -77.00 -90.00  113
 11  \w     29.00 109.00   1.00   12.00    --  113.00 -94.00-150.00   80
 12  \w     35.00 116.00   1.00   12.00    --  113.00-111.00  60.00   81
 13  \w     35.00  91.00   1.00   12.00    --  113.00 -30.00-150.00   56
 14  \w     39.00 143.00   1.00   12.00    --  113.00 -61.00 -90.00  104
 15  \w     35.00  91.00   1.00   12.00    --  113.00 -30.00  30.00   56
 16  \w     82.00 178.00   1.00   12.00    --  113.00  30.00-120.00   96
 17  \w     35.00 116.00   1.00   12.00    --  113.00-111.00 -90.00   81
 18  \w     38.00  99.00   1.00   12.00    --  113.00 -45.00 -90.00   61
 19  \w     35.00  91.00   1.00   12.00    --  113.00 -30.00 -60.00   56
 20  \w     57.00 150.00   1.00   12.00    --  113.00 178.00 -90.00   93
 21  \w     35.00 116.00   1.00   12.00    --  113.00-111.00   0.00   81
 22  \w     29.00 109.00   1.00   12.00    --  113.00 -94.00  60.00   80
 23  \w     35.00 116.00   1.00   12.00    --  113.00-111.00  90.00   81
 24  \w     35.00 116.00   1.00   12.00    --  113.00-111.00 -60.00   81
 25  \w     85.00 178.00   1.00   12.00    --  113.00  45.00   0.00   93
 26  \w     29.00 109.00   1.00   12.00    --  113.00 -94.00 150.00   80
 27  \w     35.00  91.00   1.00   12.00    --  113.00 -30.00 120.00   56
 28  \w     35.00 116.00   1.00   12.00    --  113.00-111.00 150.00   81
 29  \w     35.00  91.00   1.00   12.00    --  113.00 -30.00 150.00   56
 30  \w     38.00  99.00   1.00   12.00    --  113.00 -45.00  30.00   61
 31  \w     24.00 120.00   1.00   12.00    --  113.00   0.00-120.00   96
;
_diffrn_measurement_device 'four-circle diffractometer'
_diffrn_measurement_device_type 'SuperNova, Dual, Cu at home/near, Atlas'
_diffrn_measurement_method '\w scans'
_diffrn_orient_matrix_type 'CrysAlisPro convention (1999,Acta A55,543-557)'
_diffrn_orient_matrix_UB_11 0.0353536000
_diffrn_orient_matrix_UB_12 -0.0969345000
_diffrn_orient_matrix_UB_13 -0.0207982000
_diffrn_orient_matrix_UB_21 0.0399369000
_diffrn_orient_matrix_UB_22 0.0405462000
_diffrn_orient_matrix_UB_23 -0.0619960000
_diffrn_orient_matrix_UB_31 0.1144680000
_diffrn_orient_matrix_UB_32 0.0160036000
_diffrn_orient_matrix_UB_33 0.0307700000
_diffrn_radiation_monochromator mirror
_diffrn_radiation_probe x-ray
_diffrn_radiation_type CuK\a
_diffrn_radiation_wavelength 1.54184
_diffrn_reflns_av_R_equivalents 0.0286
_diffrn_reflns_av_unetI/netI 0.0152
_diffrn_reflns_Laue_measured_fraction_full 1.000
_diffrn_reflns_Laue_measured_fraction_max 1.000
_diffrn_reflns_limit_h_max 15
_diffrn_reflns_limit_h_min -10
_diffrn_reflns_limit_k_max 18
_diffrn_reflns_limit_k_min -18
_diffrn_reflns_limit_l_max 26
_diffrn_reflns_limit_l_min -26
_diffrn_reflns_number 54592
_diffrn_reflns_point_group_measured_fraction_full 1.000
_diffrn_reflns_point_group_measured_fraction_max 1.000
_diffrn_reflns_theta_full 67.684
_diffrn_reflns_theta_max 74.477
_diffrn_reflns_theta_min 3.627
_diffrn_source 'micro-focus sealed X-ray tube'
_diffrn_source_type 'SuperNova (Cu) X-ray Source'
_exptl_absorpt_coefficient_mu 7.962
_exptl_absorpt_correction_T_max 0.807
_exptl_absorpt_correction_T_min 0.423
_exptl_absorpt_correction_type analytical
_exptl_absorpt_process_details
;
CrysAlisPro 1.171.39.13a (Rigaku Oxford Diffraction, 2015)
Analytical numeric absorption correction using a multifaceted crystal
            model based on expressions derived by R.C. Clark & J.S. Reid.
(Clark, R. C. & Reid, J. S. (1995). Acta Cryst. A51, 887-897)
Empirical absorption correction using spherical harmonics,
 implemented in SCALE3 ABSPACK scaling algorithm.
;
_exptl_crystal_colour colourless
_exptl_crystal_density_diffrn 1.648
_exptl_crystal_description plate
_exptl_crystal_F_000 1840
_exptl_crystal_size_max 0.16
_exptl_crystal_size_mid 0.12
_exptl_crystal_size_min 0.03
_refine_diff_density_max 0.722
_refine_diff_density_min -1.142
_refine_diff_density_rms 0.076
_refine_ls_extinction_method none
_refine_ls_goodness_of_fit_ref 1.049
_refine_ls_hydrogen_treatment constr
_refine_ls_matrix_type full
_refine_ls_number_parameters 530
_refine_ls_number_reflns 7708
_refine_ls_number_restraints 51
_refine_ls_restrained_S_all 1.060
_refine_ls_R_factor_all 0.0287
_refine_ls_R_factor_gt 0.0261
_refine_ls_shift/su_max 0.004
_refine_ls_shift/su_mean 0.000
_refine_ls_structure_factor_coef Fsqd
_refine_ls_weighting_details 'w=1/[\s^2^(Fo^2^)+(0.0445P)^2^+3.2101P] where P=(Fo^2^+2Fc^2^)/3'
_refine_ls_weighting_scheme calc
_refine_ls_wR_factor_gt 0.0724
_refine_ls_wR_factor_ref 0.0748
_reflns_Friedel_coverage 0.000
_reflns_number_gt 7109
_reflns_number_total 7708
_reflns_threshold_expression 'I > 2\s(I)'
_cod_data_source_file c8dt05034a2.cif
_cod_data_source_block 4
_cod_depositor_comments 'Adding full bibliography for 7048983--7048998.cif.'
_cod_database_code 7048993
_shelx_shelxl_version_number 2018/3
_shelx_space_group_comment
;
The symmetry employed for this shelxl refinement is uniquely defined
by the following loop, which should always be used as a source of
symmetry information in preference to the above space-group names.
They are only intended as comments.
;
_shelx_estimated_absorpt_t_max 0.796
_shelx_estimated_absorpt_t_min 0.362
_olex2_refinement_description
;
1. Fixed Uiso
 At 1.2 times of:
  All C(H) groups
 At 1.5 times of:
  All C(H,H,H) groups
2. Restrained distances
 C12-F1A \\sim C12-F1B \\sim C12-F2A \\sim C12-F2B \\sim C12-F3A \\sim C12-F3B
 with sigma of 0.005
3. Uiso/Uaniso restraints and constraints
F1A \\sim F2A \\sim F3A \\sim F1B \\sim F2B \\sim F3B: within 2A with sigma of
0.001 and sigma for terminal atoms of 0.002
4. Others
 Sof(F1B)=Sof(F2B)=Sof(F3B)=1-FVAR(1)
 Sof(F1A)=Sof(F2A)=Sof(F3A)=FVAR(1)
5.a Aromatic/amide H refined with riding coordinates:
 C1(H1), C2(H2), C3(H3), C4(H4), C8(H8), C9(H9), C11(H11), C22(H22), C23(H23),
 C25(H25), C26(H26), C29(H29), C31(H31), C38(H38), C40(H40)
5.b Idealised Me refined as rotating group:
 C33(H33A,H33B,H33C), C34(H34A,H34B,H34C), C35(H35A,H35B,H35C), C42(H42A,H42B,
 H42C), C43(H43A,H43B,H43C), C44(H44A,H44B,H44C)
;
_olex2_submission_special_instructions 'No special instructions were received'
_oxdiff_exptl_absorpt_empirical_details
;
Empirical correction (ABSPACK) includes:
- Absorption correction using spherical harmonics
- Frame scaling
- Detector area scaling
- B-factor correction
;
_oxdiff_exptl_absorpt_empirical_full_max 1.355
_oxdiff_exptl_absorpt_empirical_full_min 0.724

loop_
_space_group_symop_operation_xyz
'x, y, z'
'-x, y+1/2, -z+1/2'
'-x, -y, -z'
'x, -y-1/2, z-1/2'

loop_
_atom_site_label
_atom_site_type_symbol
_atom_site_fract_x
_atom_site_fract_y
_atom_site_fract_z
_atom_site_U_iso_or_equiv
_atom_site_adp_type
_atom_site_occupancy
_atom_site_site_symmetry_order
_atom_site_calc_flag
_atom_site_refinement_flags_posn
_atom_site_refinement_flags_adp
_atom_site_refinement_flags_occupancy
_atom_site_disorder_assembly
_atom_site_disorder_group
Au1 Au 0.81587(2) 0.45223(2) 0.45462(2) 0.03912(6) Uani 1 1 d . . . . .
B1 B 0.3315(3) 0.2937(2) 0.73892(17) 0.0429(7) Uani 1 1 d . . . . .
C1 C 0.9979(3) 0.4269(3) 0.36131(16) 0.0480(7) Uani 1 1 d . . . . .
H1 H 0.971802 0.365391 0.357185 0.058 Uiso 1 1 calc R . . . .
C2 C 1.0844(3) 0.4546(3) 0.32640(18) 0.0533(8) Uani 1 1 d . . . . .
H2 H 1.116989 0.413260 0.297993 0.064 Uiso 1 1 calc R . . . .
C3 C 1.1227(3) 0.5421(3) 0.33302(18) 0.0562(9) Uani 1 1 d . . . . .
H3 H 1.180939 0.562954 0.308189 0.067 Uiso 1 1 calc R . . . .
C4 C 1.0771(3) 0.6005(3) 0.37571(16) 0.0494(7) Uani 1 1 d . . . . .
H4 H 1.106456 0.660624 0.381883 0.059 Uiso 1 1 calc R . . . .
C5 C 0.9879(3) 0.5717(2) 0.41002(14) 0.0410(6) Uani 1 1 d . . . . .
C6 C 0.9311(3) 0.6265(2) 0.45595(14) 0.0418(6) Uani 1 1 d . . . . .
C7 C 0.8473(3) 0.5816(2) 0.48867(14) 0.0416(6) Uani 1 1 d . . . . .
C8 C 0.7917(3) 0.6306(2) 0.53336(15) 0.0471(7) Uani 1 1 d . . . . .
H8 H 0.735613 0.601066 0.555716 0.056 Uiso 1 1 calc R . . . .
C9 C 0.8165(3) 0.7215(3) 0.54591(16) 0.0517(8) Uani 1 1 d . . . . .
H9 H 0.778412 0.753991 0.577115 0.062 Uiso 1 1 calc R . . . .
C10 C 0.8979(3) 0.7658(2) 0.51261(17) 0.0509(7) Uani 1 1 d . . . . .
C11 C 0.9551(3) 0.7181(2) 0.46794(16) 0.0487(7) Uani 1 1 d . . . . .
H11 H 1.010749 0.748249 0.445580 0.058 Uiso 1 1 calc R . . . .
C12 C 0.9234(3) 0.8653(3) 0.52598(14) 0.0629(10) Uani 1 1 d D . . . .
C13 C 0.7815(3) 0.3267(2) 0.41021(16) 0.0463(7) Uani 1 1 d . . . . .
C14 C 0.7804(3) 0.2418(2) 0.43796(18) 0.0518(7) Uani 1 1 d . . . . .
C15 C 0.7620(3) 0.1609(3) 0.4044(2) 0.0629(10) Uani 1 1 d . . . . .
C16 C 0.7453(3) 0.1646(3) 0.3404(2) 0.0618(9) Uani 1 1 d . . . . .
C17 C 0.7437(3) 0.2483(3) 0.31120(19) 0.0594(9) Uani 1 1 d . . . . .
C18 C 0.7594(3) 0.3273(2) 0.34579(17) 0.0499(7) Uani 1 1 d . . . . .
C19 C 0.6944(3) 0.4314(2) 0.51015(15) 0.0443(7) Uani 1 1 d . . . . .
C20 C 0.6244(3) 0.4145(2) 0.54618(15) 0.0453(7) Uani 1 1 d . . . . .
C21 C 0.5480(3) 0.3901(2) 0.59305(15) 0.0451(7) Uani 1 1 d . . . . .
C22 C 0.4351(3) 0.3889(2) 0.58133(16) 0.0491(7) Uani 1 1 d . . . . .
H22 H 0.405503 0.408687 0.541797 0.059 Uiso 1 1 calc R . . . .
C23 C 0.3660(3) 0.3591(2) 0.62711(15) 0.0483(7) Uani 1 1 d . . . . .
H23 H 0.289420 0.355643 0.617466 0.058 Uiso 1 1 calc R . . . .
C24 C 0.4046(3) 0.3338(2) 0.68694(15) 0.0442(7) Uani 1 1 d . . . . .
C25 C 0.5170(3) 0.3390(4) 0.69799(18) 0.0705(12) Uani 1 1 d . . . . .
H25 H 0.546596 0.324854 0.738633 0.085 Uiso 1 1 calc R . . . .
C26 C 0.5870(3) 0.3642(4) 0.6517(2) 0.0763(14) Uani 1 1 d . . . . .
H26 H 0.663959 0.363636 0.660430 0.092 Uiso 1 1 calc R . . . .
C27 C 0.3776(3) 0.3031(2) 0.80930(15) 0.0453(7) Uani 1 1 d . . . . .
C28 C 0.4111(3) 0.2246(2) 0.84454(16) 0.0490(7) Uani 1 1 d . . . . .
C29 C 0.4590(3) 0.2352(3) 0.90382(17) 0.0550(8) Uani 1 1 d . . . . .
H29 H 0.483337 0.181889 0.926129 0.066 Uiso 1 1 calc R . . . .
C30 C 0.4728(3) 0.3205(3) 0.93175(17) 0.0584(9) Uani 1 1 d . . . . .
C31 C 0.4405(3) 0.3977(3) 0.89738(18) 0.0590(9) Uani 1 1 d . . . . .
H31 H 0.449281 0.456971 0.915755 0.071 Uiso 1 1 calc R . . . .
C32 C 0.3958(3) 0.3904(2) 0.83685(17) 0.0512(7) Uani 1 1 d . . . . .
C33 C 0.4011(4) 0.1286(3) 0.8173(2) 0.0638(10) Uani 1 1 d . . . . .
H33A H 0.326141 0.118890 0.800537 0.096 Uiso 1 1 calc GR . . . .
H33B H 0.417867 0.083056 0.850203 0.096 Uiso 1 1 calc GR . . . .
H33C H 0.452881 0.121535 0.783503 0.096 Uiso 1 1 calc GR . . . .
C34 C 0.5201(4) 0.3310(4) 0.9976(2) 0.0777(13) Uani 1 1 d . . . . .
H34A H 0.460537 0.341830 1.026443 0.117 Uiso 1 1 calc GR . . . .
H34B H 0.570870 0.383318 0.999333 0.117 Uiso 1 1 calc GR . . . .
H34C H 0.559477 0.274582 1.009930 0.117 Uiso 1 1 calc GR . . . .
C35 C 0.3677(4) 0.4794(3) 0.8021(2) 0.0682(11) Uani 1 1 d . . . . .
H35A H 0.435484 0.511309 0.791727 0.102 Uiso 1 1 calc GR . . . .
H35B H 0.324017 0.519073 0.828811 0.102 Uiso 1 1 calc GR . . . .
H35C H 0.325363 0.465045 0.763440 0.102 Uiso 1 1 calc GR . . . .
C36 C 0.2210(3) 0.2436(2) 0.71869(15) 0.0436(6) Uani 1 1 d . . . . .
C37 C 0.2196(3) 0.1679(2) 0.67728(17) 0.0501(7) Uani 1 1 d . . . . .
C38 C 0.1210(3) 0.1245(2) 0.66085(17) 0.0543(8) Uani 1 1 d . . . . .
H38 H 0.122223 0.072073 0.634207 0.065 Uiso 1 1 calc R . . . .
C39 C 0.0213(3) 0.1550(2) 0.68192(17) 0.0525(8) Uani 1 1 d . . . . .
C40 C 0.0221(3) 0.2311(3) 0.72119(16) 0.0501(7) Uani 1 1 d . . . . .
H40 H -0.045533 0.253870 0.735685 0.060 Uiso 1 1 calc R . . . .
C41 C 0.1188(3) 0.2749(2) 0.73990(15) 0.0454(7) Uani 1 1 d . . . . .
C42 C 0.3234(4) 0.1282(3) 0.6507(2) 0.0681(11) Uani 1 1 d . . . . .
H42A H 0.326694 0.144463 0.606203 0.102 Uiso 1 1 calc GR . . . .
H42B H 0.322872 0.060959 0.655095 0.102 Uiso 1 1 calc GR . . . .
H42C H 0.387621 0.153537 0.673587 0.102 Uiso 1 1 calc GR . . . .
C43 C -0.0857(4) 0.1079(3) 0.6622(2) 0.0689(11) Uani 1 1 d . . . . .
H43A H -0.130140 0.098658 0.699056 0.103 Uiso 1 1 calc GR . . . .
H43B H -0.069880 0.048135 0.643145 0.103 Uiso 1 1 calc GR . . . .
H43C H -0.126037 0.146676 0.631643 0.103 Uiso 1 1 calc GR . . . .
C44 C 0.1118(3) 0.3605(3) 0.7800(2) 0.0629(10) Uani 1 1 d . . . . .
H44A H 0.161280 0.354115 0.817000 0.094 Uiso 1 1 calc GR . . . .
H44B H 0.036382 0.368403 0.793464 0.094 Uiso 1 1 calc GR . . . .
H44C H 0.133393 0.414367 0.755659 0.094 Uiso 1 1 calc GR . . . .
F1A F 0.9696(6) 0.9103(5) 0.4791(3) 0.0788(11) Uani 0.545(9) 1 d D U P A 1
F2A F 0.9914(6) 0.8667(5) 0.5770(3) 0.0794(11) Uani 0.545(9) 1 d D U P A 1
F3A F 0.8386(4) 0.9140(4) 0.5463(4) 0.0817(10) Uani 0.545(9) 1 d D U P A 1
F4 F 0.7994(2) 0.23402(15) 0.50096(11) 0.0659(6) Uani 1 1 d . . . . .
F5 F 0.7623(3) 0.07895(17) 0.43413(15) 0.0873(8) Uani 1 1 d . . . . .
F6 F 0.7292(3) 0.08757(19) 0.30738(15) 0.0881(8) Uani 1 1 d . . . . .
F7 F 0.7291(2) 0.2518(2) 0.24871(11) 0.0783(7) Uani 1 1 d . . . . .
F8 F 0.7578(2) 0.40742(16) 0.31460(10) 0.0620(5) Uani 1 1 d . . . . .
N1 N 0.9493(2) 0.48433(19) 0.40118(12) 0.0416(5) Uani 1 1 d . . . . .
F1B F 1.0027(6) 0.8956(6) 0.4889(4) 0.0777(11) Uani 0.455(9) 1 d D U P A 2
F2B F 0.9687(8) 0.8879(6) 0.5816(3) 0.0816(11) Uani 0.455(9) 1 d D U P A 2
F3B F 0.8338(5) 0.9161(4) 0.5141(4) 0.0806(10) Uani 0.455(9) 1 d D U P A 2

loop_
_atom_site_aniso_label
_atom_site_aniso_U_11
_atom_site_aniso_U_22
_atom_site_aniso_U_33
_atom_site_aniso_U_23
_atom_site_aniso_U_13
_atom_site_aniso_U_12
Au1 0.04226(8) 0.03725(8) 0.03815(8) 0.00411(4) 0.00585(5) -0.00595(4)
B1 0.0437(17) 0.0391(16) 0.0466(18) 0.0081(14) 0.0117(14) 0.0047(13)
C1 0.0464(16) 0.0486(17) 0.0492(17) -0.0064(14) 0.0034(13) -0.0028(14)
C2 0.0484(18) 0.064(2) 0.0479(18) -0.0109(15) 0.0088(14) -0.0008(15)
C3 0.0507(19) 0.069(2) 0.0502(19) 0.0007(16) 0.0174(15) -0.0088(16)
C4 0.0508(17) 0.0529(18) 0.0450(16) 0.0031(14) 0.0092(13) -0.0119(14)
C5 0.0432(15) 0.0432(15) 0.0366(14) 0.0049(12) -0.0001(11) -0.0043(12)
C6 0.0453(15) 0.0416(15) 0.0386(14) 0.0051(12) 0.0023(12) -0.0060(12)
C7 0.0463(15) 0.0426(15) 0.0361(14) 0.0051(12) 0.0031(12) -0.0046(12)
C8 0.0508(17) 0.0496(17) 0.0414(15) -0.0008(13) 0.0098(13) -0.0075(14)
C9 0.0579(19) 0.0526(19) 0.0452(17) -0.0068(14) 0.0101(14) -0.0087(15)
C10 0.0602(19) 0.0437(17) 0.0491(17) -0.0018(14) 0.0043(15) -0.0079(14)
C11 0.0528(17) 0.0472(17) 0.0465(16) 0.0033(13) 0.0063(14) -0.0104(14)
C12 0.077(3) 0.049(2) 0.064(2) -0.0093(17) 0.0154(19) -0.0123(18)
C13 0.0457(16) 0.0425(16) 0.0510(17) -0.0028(13) 0.0055(13) -0.0061(13)
C14 0.0538(18) 0.0437(17) 0.0581(19) 0.0023(15) 0.0030(15) -0.0061(14)
C15 0.065(2) 0.0407(18) 0.083(3) 0.0030(17) 0.007(2) -0.0024(16)
C16 0.061(2) 0.050(2) 0.074(3) -0.0137(18) 0.0075(18) -0.0075(16)
C17 0.0539(19) 0.067(2) 0.058(2) -0.0074(18) 0.0114(16) -0.0131(17)
C18 0.0479(17) 0.0491(18) 0.0532(18) -0.0042(14) 0.0073(14) -0.0100(14)
C19 0.0490(16) 0.0422(15) 0.0420(16) 0.0039(13) 0.0061(13) -0.0082(13)
C20 0.0509(17) 0.0418(16) 0.0434(16) 0.0047(13) 0.0056(13) -0.0085(13)
C21 0.0517(17) 0.0409(15) 0.0433(15) 0.0074(12) 0.0102(13) -0.0097(13)
C22 0.0511(17) 0.0547(18) 0.0416(16) 0.0102(14) 0.0056(13) -0.0001(14)
C23 0.0427(15) 0.0569(19) 0.0455(16) 0.0088(14) 0.0051(13) -0.0016(14)
C24 0.0432(15) 0.0460(16) 0.0439(16) 0.0102(13) 0.0074(12) -0.0022(12)
C25 0.0454(18) 0.118(4) 0.0484(19) 0.030(2) 0.0029(15) -0.012(2)
C26 0.0405(17) 0.132(4) 0.056(2) 0.031(2) 0.0000(15) -0.020(2)
C27 0.0438(15) 0.0495(17) 0.0434(15) 0.0115(13) 0.0132(12) 0.0034(13)
C28 0.0482(16) 0.0485(18) 0.0516(17) 0.0133(14) 0.0192(14) 0.0064(13)
C29 0.0522(18) 0.065(2) 0.0484(18) 0.0200(16) 0.0115(14) 0.0091(16)
C30 0.0544(19) 0.075(2) 0.0466(18) 0.0108(17) 0.0090(15) 0.0065(17)
C31 0.064(2) 0.059(2) 0.054(2) -0.0008(16) 0.0066(17) 0.0029(17)
C32 0.0524(18) 0.0500(18) 0.0514(18) 0.0078(14) 0.0073(14) 0.0043(14)
C33 0.078(3) 0.048(2) 0.066(2) 0.0158(17) 0.0109(19) 0.0110(18)
C34 0.090(3) 0.093(3) 0.050(2) 0.011(2) 0.003(2) 0.014(3)
C35 0.086(3) 0.0449(19) 0.073(3) 0.0069(18) -0.007(2) 0.0036(19)
C36 0.0477(16) 0.0414(15) 0.0427(15) 0.0076(12) 0.0137(12) -0.0007(12)
C37 0.0561(18) 0.0431(16) 0.0525(18) 0.0017(14) 0.0204(15) -0.0041(14)
C38 0.066(2) 0.0455(18) 0.0525(19) -0.0002(14) 0.0149(16) -0.0108(15)
C39 0.0579(19) 0.0474(18) 0.0529(18) 0.0088(14) 0.0101(15) -0.0111(15)
C40 0.0464(16) 0.0558(19) 0.0489(17) 0.0099(14) 0.0123(13) 0.0004(14)
C41 0.0480(16) 0.0461(17) 0.0426(15) 0.0047(13) 0.0109(13) 0.0036(13)
C42 0.067(2) 0.054(2) 0.085(3) -0.019(2) 0.034(2) -0.0069(18)
C43 0.065(2) 0.063(2) 0.080(3) 0.002(2) 0.008(2) -0.0185(19)
C44 0.0546(19) 0.067(2) 0.068(2) -0.0177(19) 0.0059(17) 0.0107(17)
F1A 0.113(2) 0.0459(18) 0.0787(19) -0.0068(15) 0.0185(19) -0.0176(18)
F2A 0.112(2) 0.048(2) 0.0791(17) -0.0266(15) 0.0124(18) -0.0110(18)
F3A 0.110(2) 0.0504(16) 0.085(2) -0.0184(18) 0.014(2) -0.0071(16)
F4 0.0849(15) 0.0496(11) 0.0627(13) 0.0142(10) -0.0029(11) -0.0061(11)
F5 0.117(2) 0.0384(11) 0.107(2) 0.0077(13) 0.0029(18) -0.0043(13)
F6 0.107(2) 0.0599(15) 0.098(2) -0.0300(14) 0.0145(17) -0.0142(14)
F7 0.0855(17) 0.0945(19) 0.0550(13) -0.0184(12) 0.0052(12) -0.0301(14)
F8 0.0759(14) 0.0591(12) 0.0505(11) 0.0088(9) -0.0037(10) -0.0116(10)
N1 0.0421(13) 0.0427(13) 0.0404(13) 0.0030(11) 0.0060(10) -0.0046(10)
F1B 0.110(2) 0.045(2) 0.0789(19) -0.0128(15) 0.0181(19) -0.0151(19)
F2B 0.115(2) 0.051(2) 0.0803(19) -0.0268(16) 0.0116(19) -0.0101(18)
F3B 0.110(2) 0.0489(16) 0.084(2) -0.0128(19) 0.017(2) -0.0084(17)

loop_
_atom_type_symbol
_atom_type_description
_atom_type_scat_dispersion_real
_atom_type_scat_dispersion_imag
_atom_type_scat_source
C C 0.0181 0.0091 'International Tables Vol C Tables 4.2.6.8 and 6.1.1.4'
H H 0.0000 0.0000 'International Tables Vol C Tables 4.2.6.8 and 6.1.1.4'
Au Au -4.4197 7.2980 'International Tables Vol C Tables 4.2.6.8 and 6.1.1.4'
B B 0.0090 0.0039 'International Tables Vol C Tables 4.2.6.8 and 6.1.1.4'
F F 0.0727 0.0534 'International Tables Vol C Tables 4.2.6.8 and 6.1.1.4'
N N 0.0311 0.0180 'International Tables Vol C Tables 4.2.6.8 and 6.1.1.4'

loop_
_exptl_crystal_face_index_h
_exptl_crystal_face_index_k
_exptl_crystal_face_index_l
_exptl_crystal_face_perp_dist
0 1 1 0.0140
-1 -2 3 0.0625
1 -1 4 0.0579
1 0 0 0.0764
-1 0 0 0.0764
0 1 -1 0.0459
0 -1 -1 0.0140

loop_
_geom_angle_atom_site_label_1
_geom_angle_atom_site_label_2
_geom_angle_atom_site_label_3
_geom_angle
C7 Au1 C13 173.75(12)
C7 Au1 N1 81.26(12)
C19 Au1 C7 93.62(13)
C19 Au1 C13 89.76(13)
C19 Au1 N1 174.65(12)
N1 Au1 C13 95.47(12)
C24 B1 C27 116.6(3)
C24 B1 C36 118.8(3)
C36 B1 C27 124.6(3)
C2 C1 H1 119.1
N1 C1 H1 119.1
N1 C1 C2 121.7(3)
C1 C2 H2 120.5
C3 C2 C1 119.1(3)
C3 C2 H2 120.5
C2 C3 H3 120.0
C2 C3 C4 119.9(3)
C4 C3 H3 120.0
C3 C4 H4 119.9
C3 C4 C5 120.2(3)
C5 C4 H4 119.9
C4 C5 C6 126.0(3)
N1 C5 C4 118.5(3)
N1 C5 C6 115.5(3)
C7 C6 C5 116.7(3)
C11 C6 C5 123.1(3)
C11 C6 C7 120.1(3)
C6 C7 Au1 112.1(2)
C8 C7 Au1 128.8(2)
C8 C7 C6 118.8(3)
C7 C8 H8 119.5
C9 C8 C7 121.1(3)
C9 C8 H8 119.5
C8 C9 H9 120.1
C8 C9 C10 119.8(3)
C10 C9 H9 120.1
C9 C10 C12 119.5(3)
C11 C10 C9 120.2(3)
C11 C10 C12 120.3(3)
C6 C11 C10 120.0(3)
C6 C11 H11 120.0
C10 C11 H11 120.0
F1A C12 C10 114.7(4)
F1A C12 F2A 109.5(5)
F1A C12 F3A 109.6(5)
F2A C12 C10 106.6(4)
F3A C12 C10 114.4(4)
F3A C12 F2A 101.0(5)
F1B C12 C10 110.6(5)
F2B C12 C10 118.8(5)
F2B C12 F1B 99.2(6)
F2B C12 F3B 110.1(5)
F3B C12 C10 109.4(4)
F3B C12 F1B 108.0(5)
C14 C13 Au1 126.5(3)
C14 C13 C18 115.4(3)
C18 C13 Au1 118.1(2)
C13 C14 C15 122.8(4)
F4 C14 C13 119.9(3)
F4 C14 C15 117.3(3)
C16 C15 C14 119.7(4)
F5 C15 C14 120.3(4)
F5 C15 C16 120.0(4)
C17 C16 C15 119.1(4)
F6 C16 C15 120.4(4)
F6 C16 C17 120.4(4)
C16 C17 C18 119.9(4)
F7 C17 C16 119.1(4)
F7 C17 C18 120.9(4)
C17 C18 C13 123.0(4)
F8 C18 C13 119.7(3)
F8 C18 C17 117.3(3)
C20 C19 Au1 175.7(3)
C19 C20 C21 174.6(4)
C22 C21 C20 122.7(3)
C26 C21 C20 119.2(3)
C26 C21 C22 118.0(3)
C21 C22 H22 120.0
C23 C22 C21 120.1(3)
C23 C22 H22 120.0
C22 C23 H23 118.9
C22 C23 C24 122.3(3)
C24 C23 H23 118.9
C23 C24 B1 124.5(3)
C25 C24 B1 119.1(3)
C25 C24 C23 116.3(3)
C24 C25 H25 119.1
C26 C25 C24 121.8(3)
C26 C25 H25 119.1
C21 C26 C25 121.4(3)
C21 C26 H26 119.3
C25 C26 H26 119.3
C28 C27 B1 121.2(3)
C32 C27 B1 121.1(3)
C32 C27 C28 117.5(3)
C27 C28 C33 121.2(3)
C29 C28 C27 120.0(3)
C29 C28 C33 118.6(3)
C28 C29 H29 118.8
C30 C29 C28 122.3(3)
C30 C29 H29 118.8
C29 C30 C31 117.9(4)
C29 C30 C34 121.9(4)
C31 C30 C34 120.2(4)
C30 C31 H31 119.2
C30 C31 C32 121.7(4)
C32 C31 H31 119.2
C27 C32 C35 121.9(3)
C31 C32 C27 120.5(3)
C31 C32 C35 117.6(4)
C28 C33 H33A 109.5
C28 C33 H33B 109.5
C28 C33 H33C 109.5
H33A C33 H33B 109.5
H33A C33 H33C 109.5
H33B C33 H33C 109.5
C30 C34 H34A 109.5
C30 C34 H34B 109.5
C30 C34 H34C 109.5
H34A C34 H34B 109.5
H34A C34 H34C 109.5
H34B C34 H34C 109.5
C32 C35 H35A 109.5
C32 C35 H35B 109.5
C32 C35 H35C 109.5
H35A C35 H35B 109.5
H35A C35 H35C 109.5
H35B C35 H35C 109.5
C37 C36 B1 121.4(3)
C37 C36 C41 117.3(3)
C41 C36 B1 121.2(3)
C36 C37 C42 122.6(3)
C38 C37 C36 120.1(3)
C38 C37 C42 117.3(3)
C37 C38 H38 118.8
C39 C38 C37 122.4(3)
C39 C38 H38 118.8
C38 C39 C40 117.6(3)
C38 C39 C43 121.5(4)
C40 C39 C43 120.9(4)
C39 C40 H40 119.1
C41 C40 C39 121.8(3)
C41 C40 H40 119.1
C36 C41 C44 120.8(3)
C40 C41 C36 120.7(3)
C40 C41 C44 118.4(3)
C37 C42 H42A 109.5
C37 C42 H42B 109.5
C37 C42 H42C 109.5
H42A C42 H42B 109.5
H42A C42 H42C 109.5
H42B C42 H42C 109.5
C39 C43 H43A 109.5
C39 C43 H43B 109.5
C39 C43 H43C 109.5
H43A C43 H43B 109.5
H43A C43 H43C 109.5
H43B C43 H43C 109.5
C41 C44 H44A 109.5
C41 C44 H44B 109.5
C41 C44 H44C 109.5
H44A C44 H44B 109.5
H44A C44 H44C 109.5
H44B C44 H44C 109.5
C1 N1 Au1 125.5(2)
C1 N1 C5 120.5(3)
C5 N1 Au1 114.0(2)

loop_
_geom_bond_atom_site_label_1
_geom_bond_atom_site_label_2
_geom_bond_distance
Au1 C7 2.044(3)
Au1 C13 2.088(3)
Au1 C19 1.952(3)
Au1 N1 2.072(2)
B1 C24 1.559(4)
B1 C27 1.590(5)
B1 C36 1.578(5)
C1 H1 0.9500
C1 C2 1.372(5)
C1 N1 1.344(4)
C2 H2 0.9500
C2 C3 1.358(5)
C3 H3 0.9500
C3 C4 1.375(5)
C4 H4 0.9500
C4 C5 1.397(4)
C5 C6 1.455(5)
C5 N1 1.363(4)
C6 C7 1.416(4)
C6 C11 1.383(5)
C7 C8 1.385(5)
C8 H8 0.9500
C8 C9 1.377(5)
C9 H9 0.9500
C9 C10 1.397(5)
C10 C11 1.386(5)
C10 C12 1.501(5)
C11 H11 0.9500
C12 F1A 1.334(4)
C12 F2A 1.346(4)
C12 F3A 1.337(4)
C12 F1B 1.345(4)
C12 F2B 1.332(4)
C12 F3B 1.334(4)
C13 C14 1.368(5)
C13 C18 1.391(5)
C14 C15 1.389(5)
C14 F4 1.361(4)
C15 C16 1.375(6)
C15 F5 1.348(5)
C16 C17 1.364(6)
C16 F6 1.331(4)
C17 C18 1.373(5)
C17 F7 1.340(5)
C18 F8 1.339(4)
C19 C20 1.195(5)
C20 C21 1.435(4)
C21 C22 1.390(5)
C21 C26 1.375(5)
C22 H22 0.9500
C22 C23 1.382(4)
C23 H23 0.9500
C23 C24 1.394(4)
C24 C25 1.384(5)
C25 H25 0.9500
C25 C26 1.378(5)
C26 H26 0.9500
C27 C28 1.417(4)
C27 C32 1.411(5)
C28 C29 1.383(5)
C28 C33 1.513(5)
C29 H29 0.9500
C29 C30 1.381(6)
C30 C31 1.388(6)
C30 C34 1.508(6)
C31 H31 0.9500
C31 C32 1.388(5)
C32 C35 1.521(5)
C33 H33A 0.9800
C33 H33B 0.9800
C33 H33C 0.9800
C34 H34A 0.9800
C34 H34B 0.9800
C34 H34C 0.9800
C35 H35A 0.9800
C35 H35B 0.9800
C35 H35C 0.9800
C36 C37 1.409(5)
C36 C41 1.415(4)
C37 C38 1.391(5)
C37 C42 1.519(5)
C38 H38 0.9500
C38 C39 1.384(5)
C39 C40 1.386(5)
C39 C43 1.518(5)
C40 H40 0.9500
C40 C41 1.385(5)
C41 C44 1.512(5)
C42 H42A 0.9800
C42 H42B 0.9800
C42 H42C 0.9800
C43 H43A 0.9800
C43 H43B 0.9800
C43 H43C 0.9800
C44 H44A 0.9800
C44 H44B 0.9800
C44 H44C 0.9800
